data_2015656
loop_
_publ_author_name
'Din\,cer, Muharrem'
'\"Ozdemir, Nam\?ik'
'\,Cetin, Ahmet'
'Keser, Tekin'
'B\"uy\"ukg\"ung\"or, Orhan'

_publ_section_title
;<i>N</i>-Cyclohexyl-2-[5-(4-pyridyl)-4-(<i>p</i>-tolyl)-4<i>H</i>-1,2,4-triazol-3-ylsulfanyl]acetamide
 dihydrate
;
_journal_coeditor_code SF3017
_journal_issue 11
_journal_name_full 'Acta Crystallographica Section C'
_journal_page_first o639
_journal_page_last o642
_journal_paper_doi 10.1107/S0108270106037930
_journal_volume 62
_journal_year 2006
_chemical_formula_iupac 'C22 H25 N5 O S , 2H2 O'
_chemical_formula_moiety 'C22 H25 N5 O S , 2(H2 O)'
_chemical_formula_sum 'C22 H29 N5 O3 S'
_chemical_formula_weight 443.56
_chemical_name_systematic
;
N-Cyclohexyl-2-[5-(4-pyridyl)-4-(p-tolyl)-4H-1,2,4-triazol-3-
ylsulfanyl]acetamide dihydrate
;
_space_group_IT_number 14
_symmetry_cell_setting monoclinic
_symmetry_space_group_name_Hall '-P 2ybc'
_symmetry_space_group_name_H-M 'P 1 21/c 1'
_atom_sites_solution_hydrogens geom
_atom_sites_solution_primary direct
_atom_sites_solution_secondary difmap
_audit_creation_method SHELXL97
_cell_angle_alpha 90.00
_cell_angle_beta 90.306(7)
_cell_angle_gamma 90.00
_cell_formula_units_Z 4
_cell_length_a 12.3634(10)
_cell_length_b 6.8031(4)
_cell_length_c 28.077(2)
_cell_measurement_reflns_used 26172
_cell_measurement_temperature 296
_cell_measurement_theta_max 25.02
_cell_measurement_theta_min 1.45
_cell_volume 2361.5(3)
_computing_cell_refinement X-AREA
_computing_data_collection 'X-AREA (Stoe & Cie, 2002)'
_computing_data_reduction 'X-RED32 (Stoe & Cie, 2002)'
_computing_molecular_graphics 'ORTEP-3 for Windows (Farrugia, 1997)'
_computing_publication_material 'WinGX (Farrugia, 1999) and PLATON (Spek, 2003)'
_computing_structure_refinement 'SHELXL97 (Sheldrick, 1997)'
_computing_structure_solution 'SHELXS97 (Sheldrick, 1997)'
_diffrn_ambient_temperature 296
_diffrn_detector_area_resol_mean 6.67
_diffrn_measured_fraction_theta_full 0.992
_diffrn_measured_fraction_theta_max 0.992
_diffrn_measurement_device_type 'Stoe IPDS II'
_diffrn_measurement_method \w
_diffrn_radiation_monochromator 'plane graphite'
_diffrn_radiation_source 'sealed X-ray tube, 12 x 0.4 mm long-fine focus'
_diffrn_radiation_type MoK\a
_diffrn_radiation_wavelength 0.71073
_diffrn_reflns_av_R_equivalents 0.0481
_diffrn_reflns_av_sigmaI/netI 0.0322
_diffrn_reflns_limit_h_max 14
_diffrn_reflns_limit_h_min -14
_diffrn_reflns_limit_k_max 8
_diffrn_reflns_limit_k_min -7
_diffrn_reflns_limit_l_max 33
_diffrn_reflns_limit_l_min -33
_diffrn_reflns_number 26676
_diffrn_reflns_theta_full 25.02
_diffrn_reflns_theta_max 25.02
_diffrn_reflns_theta_min 1.45
_diffrn_standards_decay_% 0
_diffrn_standards_interval_count 0
_diffrn_standards_number 0
_exptl_absorpt_coefficient_mu 0.169
_exptl_absorpt_correction_T_max 0.9788
_exptl_absorpt_correction_T_min 0.9211
_exptl_absorpt_correction_type integration
_exptl_absorpt_process_details '(X-RED32; Stoe & Cie, 2002)'
_exptl_crystal_colour colourless
_exptl_crystal_density_diffrn 1.248
_exptl_crystal_density_method 'not measured'
_exptl_crystal_description prism
_exptl_crystal_F_000 944
_exptl_crystal_size_max 0.68
_exptl_crystal_size_mid 0.43
_exptl_crystal_size_min 0.15
_refine_diff_density_max 0.173
_refine_diff_density_min -0.174
_refine_ls_extinction_coef 0.0066(10)
_refine_ls_extinction_expression Fc^*^=kFc[1+0.001xFc^2^\l^3^/sin(2\q)]^-1/4^
_refine_ls_extinction_method 'SHELXL97 (Sheldrick, 1997)'
_refine_ls_goodness_of_fit_ref 1.029
_refine_ls_hydrogen_treatment mixed
_refine_ls_matrix_type full
_refine_ls_number_parameters 298
_refine_ls_number_reflns 4135
_refine_ls_number_restraints 1
_refine_ls_restrained_S_all 1.029
_refine_ls_R_factor_all 0.0597
_refine_ls_R_factor_gt 0.0382
_refine_ls_shift/su_max 0.001
_refine_ls_shift/su_mean 0.000
_refine_ls_structure_factor_coef Fsqd
_refine_ls_weighting_details 'calc w = 1/[\s^2^(Fo^2^)+(0.0634P)^2^] where P=(Fo^2^+2Fc^2^)/3'
_refine_ls_weighting_scheme calc
_refine_ls_wR_factor_gt 0.0999
_refine_ls_wR_factor_ref 0.1073
_reflns_number_gt 2947
_reflns_number_total 4135
_reflns_threshold_expression I>2\s(I)
_cod_data_source_file sf3017.cif
_cod_data_source_block I
_cod_original_sg_symbol_H-M 'P 21/c'
_cod_database_code 2015656
_cod_database_fobs_code 2015656

loop_
_symmetry_equiv_pos_as_xyz
'x, y, z'
'-x, y+1/2, -z+1/2'
'-x, -y, -z'
'x, -y-1/2, z-1/2'

loop_
_atom_site_type_symbol
_atom_site_label
_atom_site_fract_x
_atom_site_fract_y
_atom_site_fract_z
_atom_site_U_iso_or_equiv
_atom_site_adp_type
_atom_site_calc_flag
_atom_site_refinement_flags
_atom_site_occupancy
S S3 0.23210(5) 0.54135(9) 0.550646(18) 0.0722(2) Uani d . 1
O O1W 0.3081(2) -0.0792(3) 0.64499(8) 0.0966(6) Uani d D 1
H H11W 0.343(3) -0.064(5) 0.6184(12) 0.119(11) Uiso d . 1
H H12W 0.260(3) -0.165(6) 0.6411(17) 0.20(2) Uiso d D 1
O O2W 0.56974(18) 0.0079(3) 0.43530(7) 0.1030(7) Uani d . 1
H H21W 0.533(3) 0.095(6) 0.4479(12) 0.143(13) Uiso d . 1
H H22W 0.571(2) -0.095(5) 0.4527(10) 0.106(9) Uiso d . 1
O O3 0.16757(14) 0.5786(2) 0.64496(5) 0.0826(5) Uani d . 1
N N1 0.43480(13) 0.3257(2) 0.45999(5) 0.0593(4) Uani d . 1
N N2 0.38925(13) 0.3274(2) 0.50506(5) 0.0598(4) Uani d . 1
N N3 0.21820(13) 0.2839(2) 0.67360(5) 0.0598(4) Uani d . 1
H H3 0.2510 0.1756 0.6672 0.072 Uiso calc R 1
N N4 0.31391(11) 0.5604(2) 0.46182(5) 0.0503(4) Uani d . 1
N N5 0.48340(16) 0.5811(3) 0.29153(7) 0.0850(6) Uani d . 1
C C3 0.31735(15) 0.4685(3) 0.50519(6) 0.0536(4) Uani d . 1
C C5 0.38915(14) 0.4644(3) 0.43469(6) 0.0500(4) Uani d . 1
C C31 0.27660(16) 0.3733(3) 0.59562(6) 0.0622(5) Uani d . 1
H H31A 0.2619 0.2391 0.5858 0.075 Uiso calc R 1
H H31B 0.3538 0.3871 0.6010 0.075 Uiso calc R 1
C C32 0.21543(15) 0.4212(3) 0.64068(7) 0.0578(5) Uani d . 1
C C33 0.16869(16) 0.3053(3) 0.72039(6) 0.0582(5) Uani d . 1
H H33 0.0953 0.3567 0.7158 0.070 Uiso calc R 1
C C34 0.1600(2) 0.1054(4) 0.74345(8) 0.0859(7) Uani d . 1
H H34A 0.2315 0.0485 0.7468 0.103 Uiso calc R 1
H H34B 0.1172 0.0192 0.7233 0.103 Uiso calc R 1
C C35 0.1071(3) 0.1219(4) 0.79251(9) 0.1012(9) Uani d . 1
H H35A 0.0332 0.1677 0.7889 0.121 Uiso calc R 1
H H35B 0.1053 -0.0065 0.8075 0.121 Uiso calc R 1
C C36 0.1691(2) 0.2624(5) 0.82340(9) 0.1010(9) Uani d . 1
H H36A 0.2413 0.2112 0.8290 0.121 Uiso calc R 1
H H36B 0.1335 0.2741 0.8540 0.121 Uiso calc R 1
C C37 0.1770(3) 0.4637(5) 0.80047(9) 0.0998(9) Uani d . 1
H H37A 0.2196 0.5502 0.8206 0.120 Uiso calc R 1
H H37B 0.1052 0.5198 0.7971 0.120 Uiso calc R 1
C C38 0.2299(2) 0.4475(4) 0.75134(8) 0.0863(7) Uani d . 1
H H38A 0.2309 0.5757 0.7363 0.104 Uiso calc R 1
H H38B 0.3040 0.4032 0.7550 0.104 Uiso calc R 1
C C41 0.23171(14) 0.7009(3) 0.44848(6) 0.0488(4) Uani d . 1
C C42 0.23571(17) 0.8886(3) 0.46582(8) 0.0664(5) Uani d . 1
H H42 0.2946 0.9311 0.4838 0.080 Uiso calc R 1
C C43 0.1500(2) 1.0144(3) 0.45603(9) 0.0781(6) Uani d . 1
H H43 0.1521 1.1421 0.4678 0.094 Uiso calc R 1
C C44 0.06237(17) 0.9557(4) 0.42949(8) 0.0755(7) Uani d . 1
C C45 0.06281(18) 0.7683(4) 0.41153(9) 0.0842(7) Uani d . 1
H H45 0.0056 0.7274 0.3923 0.101 Uiso calc R 1
C C46 0.14583(17) 0.6392(3) 0.42120(8) 0.0692(5) Uani d . 1
H H46 0.1437 0.5116 0.4094 0.083 Uiso calc R 1
C C47 -0.0318(2) 1.0943(5) 0.42092(12) 0.1224(12) Uani d . 1
H H47A -0.0267 1.2036 0.4425 0.184 Uiso calc R 1
H H47B -0.0985 1.0257 0.4262 0.184 Uiso calc R 1
H H47C -0.0298 1.1413 0.3887 0.184 Uiso calc R 1
C C51 0.41822(14) 0.5090(3) 0.38515(6) 0.0523(4) Uani d . 1
C C52 0.41153(17) 0.6946(3) 0.36565(8) 0.0697(6) Uani d . 1
H H52 0.3849 0.7992 0.3834 0.084 Uiso calc R 1
C C53 0.4450(2) 0.7223(4) 0.31934(9) 0.0837(7) Uani d . 1
H H53 0.4404 0.8485 0.3068 0.100 Uiso calc R 1
C C54 0.49046(18) 0.4045(4) 0.31104(8) 0.0777(6) Uani d . 1
H H54 0.5182 0.3030 0.2926 0.093 Uiso calc R 1
C C55 0.45952(16) 0.3614(3) 0.35676(7) 0.0638(5) Uani d . 1
H H55 0.4663 0.2341 0.3685 0.077 Uiso calc R 1

loop_
_atom_site_aniso_label
_atom_site_aniso_U_11
_atom_site_aniso_U_22
_atom_site_aniso_U_33
_atom_site_aniso_U_12
_atom_site_aniso_U_13
_atom_site_aniso_U_23
S3 0.0900(4) 0.0747(4) 0.0521(3) 0.0413(3) 0.0181(2) 0.0127(2)
O1W 0.1272(17) 0.0709(12) 0.0921(13) 0.0259(12) 0.0321(12) -0.0005(10)
O2W 0.1429(17) 0.0830(12) 0.0836(12) 0.0603(12) 0.0421(11) 0.0241(10)
O3 0.1085(11) 0.0711(10) 0.0685(9) 0.0399(9) 0.0309(8) 0.0157(8)
N1 0.0678(9) 0.0585(9) 0.0519(9) 0.0213(8) 0.0113(7) 0.0051(7)
N2 0.0722(10) 0.0570(10) 0.0502(9) 0.0227(8) 0.0097(7) 0.0074(7)
N3 0.0764(10) 0.0551(9) 0.0479(9) 0.0157(8) 0.0086(7) 0.0041(7)
N4 0.0579(8) 0.0476(8) 0.0454(8) 0.0159(7) 0.0038(6) 0.0038(7)
N5 0.0883(13) 0.1053(16) 0.0614(11) 0.0187(11) 0.0202(9) 0.0151(11)
C3 0.0639(11) 0.0504(10) 0.0466(10) 0.0163(9) 0.0047(8) 0.0049(8)
C5 0.0526(9) 0.0484(10) 0.0490(9) 0.0119(8) 0.0042(7) -0.0005(8)
C31 0.0699(12) 0.0645(12) 0.0522(11) 0.0218(10) 0.0097(9) 0.0070(9)
C32 0.0638(11) 0.0576(12) 0.0520(10) 0.0146(9) 0.0073(8) 0.0032(9)
C33 0.0631(11) 0.0642(12) 0.0474(10) 0.0086(9) 0.0072(8) 0.0038(9)
C34 0.1135(19) 0.0751(15) 0.0691(14) -0.0035(14) 0.0177(13) 0.0096(12)
C35 0.125(2) 0.1004(19) 0.0788(17) -0.0112(17) 0.0302(16) 0.0179(15)
C36 0.1034(19) 0.143(3) 0.0563(14) 0.0077(18) 0.0104(13) 0.0158(16)
C37 0.115(2) 0.120(2) 0.0649(14) -0.0232(17) 0.0205(14) -0.0215(15)
C38 0.1011(17) 0.0981(18) 0.0600(13) -0.0266(14) 0.0177(12) -0.0114(12)
C41 0.0530(10) 0.0505(10) 0.0429(9) 0.0134(8) 0.0040(8) 0.0048(8)
C42 0.0733(13) 0.0554(12) 0.0704(13) 0.0155(10) -0.0095(10) -0.0003(10)
C43 0.0992(17) 0.0546(12) 0.0807(15) 0.0277(12) 0.0066(13) 0.0058(11)
C44 0.0624(13) 0.0886(17) 0.0757(14) 0.0314(12) 0.0153(11) 0.0305(13)
C45 0.0599(12) 0.104(2) 0.0889(17) 0.0109(13) -0.0148(11) 0.0166(15)
C46 0.0705(13) 0.0678(13) 0.0692(13) 0.0084(11) -0.0077(10) -0.0029(11)
C47 0.0813(16) 0.138(3) 0.148(3) 0.0593(18) 0.0254(17) 0.062(2)
C51 0.0468(9) 0.0608(11) 0.0494(10) 0.0080(8) 0.0035(7) 0.0036(8)
C52 0.0781(13) 0.0647(13) 0.0665(13) 0.0145(10) 0.0161(10) 0.0100(11)
C53 0.0938(16) 0.0847(16) 0.0728(15) 0.0173(13) 0.0200(12) 0.0276(13)
C54 0.0854(15) 0.0906(17) 0.0572(12) 0.0189(12) 0.0160(11) -0.0012(12)
C55 0.0720(12) 0.0647(12) 0.0549(11) 0.0142(10) 0.0090(9) 0.0000(10)

loop_
_atom_type_symbol
_atom_type_description
_atom_type_scat_dispersion_real
_atom_type_scat_dispersion_imag
_atom_type_scat_source
C C 0.0033 0.0016 'International Tables Vol C Tables 4.2.6.8 and 6.1.1.4'
H H 0.0000 0.0000 'International Tables Vol C Tables 4.2.6.8 and 6.1.1.4'
N N 0.0061 0.0033 'International Tables Vol C Tables 4.2.6.8 and 6.1.1.4'
O O 0.0106 0.0060 'International Tables Vol C Tables 4.2.6.8 and 6.1.1.4'
S S 0.1246 0.1234 'International Tables Vol C Tables 4.2.6.8 and 6.1.1.4'

loop_
_geom_angle_atom_site_label_1
_geom_angle_atom_site_label_2
_geom_angle_atom_site_label_3
_geom_angle
_geom_angle_publ_flag
C3 S3 C31 98.69(8) yes
H11W O1W H12W 109(4) ?
H21W O2W H22W 111(3) ?
C5 N1 N2 108.27(13) yes
C3 N2 N1 106.72(14) yes
C32 N3 C33 123.56(16) yes
C32 N3 H3 118.2 ?
C33 N3 H3 118.2 ?
C3 N4 C5 104.98(14) yes
C3 N4 C41 123.50(14) ?
C5 N4 C41 130.55(14) ?
C54 N5 C53 115.89(19) ?
N2 C3 N4 110.52(15) yes
N2 C3 S3 128.92(14) yes
N4 C3 S3 120.55(12) yes
N1 C5 N4 109.51(15) yes
N1 C5 C51 123.79(15) ?
N4 C5 C51 126.68(15) ?
C32 C31 S3 107.43(13) yes
C32 C31 H31A 110.2 ?
S3 C31 H31A 110.2 ?
C32 C31 H31B 110.2 ?
S3 C31 H31B 110.2 ?
H31A C31 H31B 108.5 ?
O3 C32 N3 124.11(17) yes
O3 C32 C31 120.80(17) yes
N3 C32 C31 115.09(16) yes
N3 C33 C38 111.88(16) ?
N3 C33 C34 109.10(16) ?
C38 C33 C34 111.63(19) ?
N3 C33 H33 108.0 ?
C38 C33 H33 108.0 ?
C34 C33 H33 108.0 ?
C33 C34 C35 110.6(2) ?
C33 C34 H34A 109.5 ?
C35 C34 H34A 109.5 ?
C33 C34 H34B 109.5 ?
C35 C34 H34B 109.5 ?
H34A C34 H34B 108.1 ?
C36 C35 C34 110.3(2) ?
C36 C35 H35A 109.6 ?
C34 C35 H35A 109.6 ?
C36 C35 H35B 109.6 ?
C34 C35 H35B 109.6 ?
H35A C35 H35B 108.1 ?
C35 C36 C37 111.3(2) ?
C35 C36 H36A 109.4 ?
C37 C36 H36A 109.4 ?
C35 C36 H36B 109.4 ?
C37 C36 H36B 109.4 ?
H36A C36 H36B 108.0 ?
C36 C37 C38 110.2(2) ?
C36 C37 H37A 109.6 ?
C38 C37 H37A 109.6 ?
C36 C37 H37B 109.6 ?
C38 C37 H37B 109.6 ?
H37A C37 H37B 108.1 ?
C33 C38 C37 110.54(19) ?
C33 C38 H38A 109.5 ?
C37 C38 H38A 109.5 ?
C33 C38 H38B 109.5 ?
C37 C38 H38B 109.5 ?
H38A C38 H38B 108.1 ?
C42 C41 C46 120.73(17) ?
C42 C41 N4 120.11(16) ?
C46 C41 N4 118.98(16) ?
C41 C42 C43 118.6(2) ?
C41 C42 H42 120.7 ?
C43 C42 H42 120.7 ?
C44 C43 C42 121.9(2) ?
C44 C43 H43 119.1 ?
C42 C43 H43 119.1 ?
C43 C44 C45 117.78(19) ?
C43 C44 C47 120.6(3) ?
C45 C44 C47 121.6(3) ?
C44 C45 C46 121.7(2) ?
C44 C45 H45 119.2 ?
C46 C45 H45 119.2 ?
C41 C46 C45 119.3(2) ?
C41 C46 H46 120.4 ?
C45 C46 H46 120.4 ?
C44 C47 H47A 109.5 ?
C44 C47 H47B 109.5 ?
H47A C47 H47B 109.5 ?
C44 C47 H47C 109.5 ?
H47A C47 H47C 109.5 ?
H47B C47 H47C 109.5 ?
C52 C51 C55 117.27(18) ?
C52 C51 C5 123.40(17) ?
C55 C51 C5 119.26(17) ?
C51 C52 C53 118.8(2) ?
C51 C52 H52 120.6 ?
C53 C52 H52 120.6 ?
N5 C53 C52 124.4(2) ?
N5 C53 H53 117.8 ?
C52 C53 H53 117.8 ?
N5 C54 C55 124.3(2) ?
N5 C54 H54 117.9 ?
C55 C54 H54 117.9 ?
C54 C55 C51 119.3(2) ?
C54 C55 H55 120.3 ?
C51 C55 H55 120.3 ?

loop_
_geom_bond_atom_site_label_1
_geom_bond_atom_site_label_2
_geom_bond_distance
_geom_bond_publ_flag
S3 C3 1.7319(18) ?
S3 C31 1.7880(19) ?
O1W H11W 0.87(3) ?
O1W H12W 0.84(2) ?
O2W H21W 0.83(4) ?
O2W H22W 0.86(3) ?
O3 C32 1.230(2) yes
N1 C5 1.308(2) yes
N1 N2 1.388(2) ?
N2 C3 1.308(2) yes
N3 C32 1.314(2) ?
N3 C33 1.460(2) ?
N3 H3 0.8600 ?
N4 C3 1.369(2) yes
N4 C5 1.371(2) yes
N4 C41 1.443(2) yes
N5 C54 1.323(3) ?
N5 C53 1.328(3) ?
C5 C51 1.470(2) yes
C31 C32 1.513(2) yes
C31 H31A 0.9700 ?
C31 H31B 0.9700 ?
C33 C38 1.502(3) ?
C33 C34 1.510(3) ?
C33 H33 0.9800 ?
C34 C35 1.532(3) ?
C34 H34A 0.9700 ?
C34 H34B 0.9700 ?
C35 C36 1.499(4) ?
C35 H35A 0.9700 ?
C35 H35B 0.9700 ?
C36 C37 1.517(4) ?
C36 H36A 0.9700 ?
C36 H36B 0.9700 ?
C37 C38 1.534(3) ?
C37 H37A 0.9700 ?
C37 H37B 0.9700 ?
C38 H38A 0.9700 ?
C38 H38B 0.9700 ?
C41 C42 1.368(3) ?
C41 C46 1.372(3) ?
C42 C43 1.389(3) ?
C42 H42 0.9300 ?
C43 C44 1.371(4) ?
C43 H43 0.9300 ?
C44 C45 1.371(4) ?
C44 C47 1.516(3) ?
C45 C46 1.377(3) ?
C45 H45 0.9300 ?
C46 H46 0.9300 ?
C47 H47A 0.9600 ?
C47 H47B 0.9600 ?
C47 H47C 0.9600 ?
C51 C52 1.378(3) ?
C51 C55 1.382(3) ?
C52 C53 1.380(3) ?
C52 H52 0.9300 ?
C53 H53 0.9300 ?
C54 C55 1.373(3) ?
C54 H54 0.9300 ?
C55 H55 0.9300 ?

loop_
_geom_hbond_atom_site_label_D
_geom_hbond_atom_site_label_H
_geom_hbond_atom_site_label_A
_geom_hbond_site_symmetry_A
_geom_hbond_distance_DH
_geom_hbond_distance_HA
_geom_hbond_distance_DA
_geom_hbond_angle_DHA
O1W H11W O2W 3_656 0.87(3) 1.90(3) 2.763(3) 172(3)
N3 H3 O1W . 0.86 1.97 2.827(2) 170.9
O2W H22W N2 3_656 0.86(3) 2.03(3) 2.873(2) 167(3)
O2W H21W N1 . 0.83(4) 2.01(4) 2.819(2) 165(3)
O1W H12W O3 1_545 0.84(2) 2.09(2) 2.905(3) 164(5)

loop_
_geom_torsion_atom_site_label_1
_geom_torsion_atom_site_label_2
_geom_torsion_atom_site_label_3
_geom_torsion_atom_site_label_4
_geom_torsion
_geom_torsion_publ_flag
C5 N1 N2 C3 -0.1(2) ?
N1 N2 C3 N4 -0.1(2) ?
N1 N2 C3 S3 178.86(15) ?
C5 N4 C3 N2 0.3(2) ?
C41 N4 C3 N2 170.03(16) ?
C5 N4 C3 S3 -178.82(14) ?
C41 N4 C3 S3 -9.0(3) ?
C31 S3 C3 N2 1.9(2) ?
C31 S3 C3 N4 -179.24(16) ?
N2 N1 C5 N4 0.2(2) ?
N2 N1 C5 C51 178.91(17) ?
C3 N4 C5 N1 -0.3(2) ?
C41 N4 C5 N1 -169.07(17) ?
C3 N4 C5 C51 -178.93(17) ?
C41 N4 C5 C51 12.3(3) ?
C3 S3 C31 C32 176.56(15) yes
C33 N3 C32 O3 -2.9(3) yes
C33 N3 C32 C31 177.03(17) yes
S3 C31 C32 O3 -16.0(3) yes
S3 C31 C32 N3 164.05(15) ?
C32 N3 C33 C38 -71.5(3) ?
C32 N3 C33 C34 164.5(2) ?
N3 C33 C34 C35 -179.4(2) ?
C38 C33 C34 C35 56.5(3) ?
C33 C34 C35 C36 -56.4(3) ?
C34 C35 C36 C37 57.4(3) ?
C35 C36 C37 C38 -57.3(3) ?
N3 C33 C38 C37 -179.0(2) ?
C34 C33 C38 C37 -56.4(3) ?
C36 C37 C38 C33 56.1(3) ?
C3 N4 C41 C42 76.5(2) ?
C5 N4 C41 C42 -116.5(2) ?
C3 N4 C41 C46 -98.6(2) ?
C5 N4 C41 C46 68.3(3) ?
C46 C41 C42 C43 1.2(3) ?
N4 C41 C42 C43 -173.85(18) ?
C41 C42 C43 C44 -0.2(3) ?
C42 C43 C44 C45 -1.7(3) ?
C42 C43 C44 C47 177.8(2) ?
C43 C44 C45 C46 2.7(4) ?
C47 C44 C45 C46 -176.8(2) ?
C42 C41 C46 C45 -0.3(3) ?
N4 C41 C46 C45 174.84(19) ?
C44 C45 C46 C41 -1.7(4) ?
N1 C5 C51 C52 -149.1(2) ?
N4 C5 C51 C52 29.3(3) ?
N1 C5 C51 C55 27.6(3) ?
N4 C5 C51 C55 -153.98(19) ?
C55 C51 C52 C53 0.6(3) ?
C5 C51 C52 C53 177.4(2) ?
C54 N5 C53 C52 -1.2(4) ?
C51 C52 C53 N5 0.4(4) ?
C53 N5 C54 C55 1.0(4) ?
N5 C54 C55 C51 -0.1(4) ?
C52 C51 C55 C54 -0.7(3) ?
C5 C51 C55 C54 -177.60(18) ?

loop_
_cod_related_entry_id
_cod_related_entry_database
_cod_related_entry_code
1 ChemSpider 21133368
